data_7709506
loop_
_publ_author_name
'Saab, Marina'
'Nelson, David J.'
'Leech, Matthew C.'
'Lam, Kevin'
'Nolan, Steven P.'
'Nahra, Fady'
'Van Hecke, Kristof'

_publ_section_title
;
 Reactions of N-heterocyclic carbene-based chalcogenoureas with halogens:
 a diverse range of outcomes
;
_journal_name_full 'Dalton Transactions'
_journal_paper_doi 10.1039/D2DT00010E
_journal_year 2022
_chemical_formula_moiety 'C21 H26 I2 N2 Se'
_chemical_formula_sum 'C21 H26 I2 N2 Se'
_chemical_formula_weight 639.20
_space_group_crystal_system monoclinic
_space_group_IT_number 15
_space_group_name_Hall '-C 2yc'
_space_group_name_H-M_alt 'C 1 2/c 1'
_atom_sites_solution_hydrogens geom
_atom_sites_solution_primary dual
_audit_creation_date 2020-11-15
_audit_creation_method
;
Olex2 1.2
(compiled 2018.05.29 svn.r3508 for OlexSys, GUI svn.r5506)
;
_audit_update_record
;
2021-11-12 deposited with the CCDC.	2022-02-07 downloaded from the CCDC.
;
_cell_angle_alpha 90
_cell_angle_beta 97.730(2)
_cell_angle_gamma 90
_cell_formula_units_Z 40
_cell_length_a 30.1615(4)
_cell_length_b 44.2672(7)
_cell_length_c 18.8321(3)
_cell_measurement_reflns_used 15324
_cell_measurement_temperature 100.0(1)
_cell_measurement_theta_max 73.4660
_cell_measurement_theta_min 3.0780
_cell_volume 24915.5(7)
_computing_cell_refinement 'CrysAlisPro 1.171.40.67a (Rigaku OD, 2019)'
_computing_data_collection 'CrysAlisPro 1.171.40.67a (Rigaku OD, 2019)'
_computing_data_reduction 'CrysAlisPro 1.171.40.67a (Rigaku OD, 2019)'
_computing_molecular_graphics 'Olex2 (Dolomanov et al., 2009)'
_computing_publication_material 'Olex2 (Dolomanov et al., 2009)'
_computing_structure_refinement 'ShelXL (Sheldrick, 2015)'
_computing_structure_solution 'ShelXT (Sheldrick, 2015)'
_diffrn_ambient_environment N~2~
_diffrn_ambient_temperature 100.0(1)
_diffrn_detector 'CCD plate'
_diffrn_detector_area_resol_mean 10.4839
_diffrn_detector_type Atlas
_diffrn_measured_fraction_theta_full 0.999
_diffrn_measured_fraction_theta_max 0.978
_diffrn_measurement_details
;
List of Runs (angles in degrees, time in seconds):

  # Type    Start    End  Width  t~exp~   \w     \q     \k     \f   Frames
#--------------------------------------------------------------------------
  1  \w    -87.00  -6.00   1.00    2.00    --  -41.68 125.00-120.00   81
  2  \w    -87.00  -6.00   1.00    2.00    --  -41.68 125.00-180.00   81
  3  \w   -116.00 -17.00   1.00    2.00    --  -41.68 -38.00  30.00   99
  4  \w    -66.00  33.00   1.00    2.00    --  -41.68  38.00-180.00   99
  5  \w    103.00 178.00   1.00    2.00    --  106.01  77.00-180.00   75
  6  \w    103.00 178.00   1.00    2.00    --  106.01  77.00 -30.00   75
  7  \w     80.00 178.00   1.00    2.00    --  106.01  45.00 -60.00   98
  8  \w     33.00 132.00   1.00    2.00    --  106.01 -45.00  30.00   99
  9  \w     78.00 178.00   1.00    2.00    --  106.01  30.00 -90.00  100
 10  \w     23.00 107.00   1.00    2.00    --  106.01 -94.00  60.00   84
 11  \w   -115.00 -14.00   1.00    2.00    --  -41.68 -57.00-180.00  101
 12  \w   -115.00 -14.00   1.00    2.00    --  -41.68 -57.00 -60.00  101
 13  \w     14.00 115.00   1.00    2.00    --   41.68  57.00 150.00  101
 14  \w     77.00 178.00   1.00    2.00    --  106.01  61.00 150.00  101
 15  \w    103.00 178.00   1.00    2.00    --  106.01  77.00  30.00   75
 16  \w     23.00 107.00   1.00    2.00    --  106.01 -94.00-120.00   84
 17  \w     78.00 122.00   1.00    2.00    --  106.01  30.00  60.00   44
 18  \w    103.00 178.00   1.00    2.00    --  106.01  77.00  90.00   75
;
_diffrn_measurement_device 'four-circle diffractometer'
_diffrn_measurement_device_type 'SuperNova, Dual, Cu at home/near, Atlas'
_diffrn_measurement_method '\w scans'
_diffrn_orient_matrix_type 'CrysAlisPro convention (1999,Acta A55,543-557)'
_diffrn_orient_matrix_UB_11 -0.0215529000
_diffrn_orient_matrix_UB_12 -0.0075887000
_diffrn_orient_matrix_UB_13 -0.0767687000
_diffrn_orient_matrix_UB_21 0.0430770000
_diffrn_orient_matrix_UB_22 -0.0164603000
_diffrn_orient_matrix_UB_23 -0.0135664000
_diffrn_orient_matrix_UB_31 -0.0183442000
_diffrn_orient_matrix_UB_32 -0.0297031000
_diffrn_orient_matrix_UB_33 0.0272021000
_diffrn_radiation_monochromator mirror
_diffrn_radiation_probe x-ray
_diffrn_radiation_type CuK\a
_diffrn_radiation_wavelength 1.54184
_diffrn_reflns_av_R_equivalents 0.0769
_diffrn_reflns_av_unetI/netI 0.0697
_diffrn_reflns_Laue_measured_fraction_full 0.999
_diffrn_reflns_Laue_measured_fraction_max 0.978
_diffrn_reflns_limit_h_max 37
_diffrn_reflns_limit_h_min -36
_diffrn_reflns_limit_k_max 48
_diffrn_reflns_limit_k_min -55
_diffrn_reflns_limit_l_max 23
_diffrn_reflns_limit_l_min -23
_diffrn_reflns_number 119022
_diffrn_reflns_point_group_measured_fraction_full 0.999
_diffrn_reflns_point_group_measured_fraction_max 0.978
_diffrn_reflns_theta_full 67.684
_diffrn_reflns_theta_max 74.323
_diffrn_reflns_theta_min 2.957
_diffrn_source 'micro-focus sealed X-ray tube'
_diffrn_source_type 'SuperNova (Cu) X-ray Source'
_exptl_absorpt_coefficient_mu 21.537
_exptl_absorpt_correction_T_max 1.000
_exptl_absorpt_correction_T_min 0.718
_exptl_absorpt_correction_type gaussian
_exptl_absorpt_process_details
;
CrysAlisPro 1.171.40.67a (Rigaku Oxford Diffraction, 2019)
Numerical absorption correction based on gaussian integration over
			a multifaceted crystal model
Empirical absorption correction using spherical harmonics,
 implemented in SCALE3 ABSPACK scaling algorithm.
;
_exptl_crystal_colour yellow
_exptl_crystal_colour_primary yellow
_exptl_crystal_density_diffrn 1.704
_exptl_crystal_description irregular
_exptl_crystal_F_000 12240
_exptl_crystal_size_max 0.184
_exptl_crystal_size_mid 0.11
_exptl_crystal_size_min 0.068
_refine_diff_density_max 1.143
_refine_diff_density_min -1.005
_refine_diff_density_rms 0.137
_refine_ls_extinction_method none
_refine_ls_goodness_of_fit_ref 0.948
_refine_ls_hydrogen_treatment constr
_refine_ls_matrix_type full
_refine_ls_number_parameters 1201
_refine_ls_number_reflns 24869
_refine_ls_number_restraints 6
_refine_ls_restrained_S_all 0.949
_refine_ls_R_factor_all 0.0885
_refine_ls_R_factor_gt 0.0435
_refine_ls_shift/su_max 0.003
_refine_ls_shift/su_mean 0.000
_refine_ls_structure_factor_coef Fsqd
_refine_ls_weighting_details 'w=1/[\s^2^(Fo^2^)+(0.0146P)^2^] where P=(Fo^2^+2Fc^2^)/3'
_refine_ls_weighting_scheme calc
_refine_ls_wR_factor_gt 0.0746
_refine_ls_wR_factor_ref 0.0913
_reflns_Friedel_coverage 0.000
_reflns_number_gt 14544
_reflns_number_total 24869
_reflns_threshold_expression 'I > 2\s(I)'
_cod_data_source_file d2dt00010e2.cif
_cod_data_source_block ms266
_cod_database_code 7709506
_shelx_shelxl_version_number 2018/3
_chemical_oxdiff_formula 'C21 H26 N2 Se I2'
_shelx_space_group_comment
;
The symmetry employed for this shelxl refinement is uniquely defined
by the following loop, which should always be used as a source of
symmetry information in preference to the above space-group names.
They are only intended as comments.
;
_shelx_estimated_absorpt_t_max 0.322
_shelx_estimated_absorpt_t_min 0.110
_reflns_odcompleteness_completeness 99.99
_reflns_odcompleteness_iscentric 1
_reflns_odcompleteness_theta 66.97
_olex2_refinement_description
;
1. Fixed Uiso
 At 1.2 times of:
  All C(H) groups, All C(H,H) groups
 At 1.5 times of:
  All C(H,H,H) groups
2. Uiso/Uaniso restraints and constraints
Uanis(C104) \\sim Ueq: with sigma of 0.003 and sigma for terminal atoms of 0.006
3.a Secondary CH2 refined with riding coordinates:
 C2(H2A,H2B), C3(H3A,H3B), C23(H23A,H23B), C24(H24A,H24B), C44(H44A,H44B),
 C45(H45A,H45B), C65(H65A,H65B), C66(H66A,H66B), C86(H86A,H86B), C87(H87A,H87B)
3.b Aromatic/amide H refined with riding coordinates:
 C6(H6), C8(H8), C15(H15), C17(H17), C27(H27), C29(H29), C36(H36), C38(H38),
 C48(H48), C50(H50), C57(H57), C59(H59), C69(H69), C71(H71), C78(H78), C80(H80),
  C90(H90), C92(H92), C99(H99), C101(H101)
3.c Idealised Me refined as rotating group:
 C10(H10A,H10B,H10C), C11(H11A,H11B,H11C), C12(H12A,H12B,H12C), C19(H19A,H19B,
 H19C), C20(H20A,H20B,H20C), C21(H21A,H21B,H21C), C31(H31A,H31B,H31C), C32(H32A,
 H32B,H32C), C33(H33A,H33B,H33C), C40(H40A,H40B,H40C), C41(H41A,H41B,H41C),
 C42(H42A,H42B,H42C), C52(H52A,H52B,H52C), C53(H53A,H53B,H53C), C54(H54A,H54B,
 H54C), C61(H61A,H61B,H61C), C62(H62A,H62B,H62C), C63(H63A,H63B,H63C), C73(H73A,
 H73B,H73C), C74(H74A,H74B,H74C), C75(H75A,H75B,H75C), C82(H82A,H82B,H82C),
 C83(H83A,H83B,H83C), C84(H84A,H84B,H84C), C94(H94A,H94B,H94C), C95(H95A,H95B,
 H95C), C96(H96A,H96B,H96C), C103(H10D,H10E,H10F), C104(H10G,H10H,H10I),
 C105(H10J,H10K,H10L)
;
_olex2_date_sample_data_collection 2020-02-03
_olex2_exptl_crystal_mounting_method 'mounted on a LithoLoop'
_olex2_submission_special_instructions 'No special instructions were received'
_oxdiff_exptl_absorpt_empirical_details
;
Empirical correction (ABSPACK) includes:
- Absorption correction using spherical harmonics
- Frame scaling
;
_oxdiff_exptl_absorpt_empirical_full_max 2.893
_oxdiff_exptl_absorpt_empirical_full_min 0.582

loop_
_space_group_symop_operation_xyz
'x, y, z'
'-x, y, -z+1/2'
'x+1/2, y+1/2, z'
'-x+1/2, y+1/2, -z+1/2'
'-x, -y, -z'
'x, -y, z-1/2'
'-x+1/2, -y+1/2, -z'
'x+1/2, -y+1/2, z-1/2'

loop_
_atom_site_label
_atom_site_type_symbol
_atom_site_fract_x
_atom_site_fract_y
_atom_site_fract_z
_atom_site_U_iso_or_equiv
_atom_site_adp_type
_atom_site_occupancy
_atom_site_site_symmetry_order
_atom_site_calc_flag
_atom_site_refinement_flags_posn
_atom_site_refinement_flags_adp
_atom_site_refinement_flags_occupancy
_atom_site_disorder_assembly
_atom_site_disorder_group
I1 I 0.60241(2) 0.14739(2) 0.49535(2) 0.02188(10) Uani 1 1 d . . . . .
I2 I 0.56429(2) 0.14025(2) 0.34591(2) 0.02636(11) Uani 1 1 d . . . . .
Se1 Se 0.65104(3) 0.15866(2) 0.62684(4) 0.0317(2) Uani 1 1 d . . . . .
N1 N 0.64585(19) 0.14763(13) 0.7704(3) 0.0205(14) Uani 1 1 d . . . . .
N2 N 0.57846(19) 0.14715(12) 0.7095(3) 0.0183(13) Uani 1 1 d . . . . .
C1 C 0.6216(2) 0.15053(15) 0.7059(4) 0.0213(16) Uani 1 1 d . . . . .
C2 C 0.5701(2) 0.13994(17) 0.7830(3) 0.0226(16) Uani 1 1 d . . . . .
H2A H 0.559596 0.118869 0.786461 0.027 Uiso 1 1 calc R . . . .
H2B H 0.547782 0.153842 0.799152 0.027 Uiso 1 1 calc R . . . .
C3 C 0.6163(2) 0.14440(17) 0.8266(4) 0.0254(17) Uani 1 1 d . . . . .
H3A H 0.617090 0.162762 0.856761 0.030 Uiso 1 1 calc R . . . .
H3B H 0.624992 0.126712 0.857557 0.030 Uiso 1 1 calc R . . . .
C4 C 0.6932(2) 0.15036(16) 0.7846(4) 0.0206(16) Uani 1 1 d . . . . .
C5 C 0.7186(2) 0.12360(17) 0.7878(4) 0.0255(17) Uani 1 1 d . . . . .
C6 C 0.7646(2) 0.12608(18) 0.8049(4) 0.0289(18) Uani 1 1 d . . . . .
H6 H 0.782528 0.108406 0.805963 0.035 Uiso 1 1 calc R . . . .
C7 C 0.7849(3) 0.15363(19) 0.8205(4) 0.033(2) Uani 1 1 d . . . . .
C8 C 0.7594(2) 0.17933(17) 0.8156(4) 0.0291(18) Uani 1 1 d . . . . .
H8 H 0.773725 0.198340 0.824471 0.035 Uiso 1 1 calc R . . . .
C9 C 0.7128(2) 0.17833(17) 0.7978(4) 0.0258(17) Uani 1 1 d . . . . .
C10 C 0.6855(2) 0.20746(17) 0.7916(5) 0.037(2) Uani 1 1 d . . . . .
H10A H 0.704047 0.224129 0.813233 0.056 Uiso 1 1 calc GR . . . .
H10B H 0.659319 0.205050 0.816684 0.056 Uiso 1 1 calc GR . . . .
H10C H 0.675739 0.211914 0.740963 0.056 Uiso 1 1 calc GR . . . .
C11 C 0.8352(2) 0.15549(19) 0.8402(5) 0.038(2) Uani 1 1 d . . . . .
H11A H 0.849463 0.155420 0.796438 0.057 Uiso 1 1 calc GR . . . .
H11B H 0.845672 0.138087 0.869954 0.057 Uiso 1 1 calc GR . . . .
H11C H 0.842906 0.174175 0.866925 0.057 Uiso 1 1 calc GR . . . .
C12 C 0.6963(3) 0.09334(18) 0.7711(5) 0.043(2) Uani 1 1 d . . . . .
H12A H 0.677015 0.088583 0.807534 0.065 Uiso 1 1 calc GR . . . .
H12B H 0.719208 0.077665 0.771028 0.065 Uiso 1 1 calc GR . . . .
H12C H 0.678152 0.094173 0.723841 0.065 Uiso 1 1 calc GR . . . .
C13 C 0.5409(2) 0.15144(16) 0.6541(4) 0.0173(15) Uani 1 1 d . . . . .
C14 C 0.5222(2) 0.12664(15) 0.6179(4) 0.0188(15) Uani 1 1 d . . . . .
C15 C 0.4835(2) 0.13075(16) 0.5688(3) 0.0195(15) Uani 1 1 d . . . . .
H15 H 0.469257 0.113710 0.544905 0.023 Uiso 1 1 calc R . . . .
C16 C 0.4653(2) 0.15964(16) 0.5543(4) 0.0204(16) Uani 1 1 d . . . . .
C17 C 0.4858(2) 0.18393(16) 0.5916(4) 0.0227(16) Uani 1 1 d . . . . .
H17 H 0.473625 0.203552 0.582464 0.027 Uiso 1 1 calc R . . . .
C18 C 0.5241(2) 0.18054(16) 0.6425(3) 0.0193(15) Uani 1 1 d . . . . .
C19 C 0.5444(2) 0.20687(16) 0.6854(4) 0.0268(17) Uani 1 1 d . . . . .
H19A H 0.574225 0.210964 0.672570 0.040 Uiso 1 1 calc GR . . . .
H19B H 0.546741 0.202116 0.736552 0.040 Uiso 1 1 calc GR . . . .
H19C H 0.525373 0.224711 0.674934 0.040 Uiso 1 1 calc GR . . . .
C20 C 0.4243(2) 0.16377(17) 0.5004(4) 0.0285(18) Uani 1 1 d . . . . .
H20A H 0.433279 0.167189 0.452879 0.043 Uiso 1 1 calc GR . . . .
H20B H 0.407298 0.181216 0.513871 0.043 Uiso 1 1 calc GR . . . .
H20C H 0.405688 0.145601 0.499172 0.043 Uiso 1 1 calc GR . . . .
C21 C 0.5411(2) 0.09523(16) 0.6317(4) 0.0264(17) Uani 1 1 d . . . . .
H21A H 0.522184 0.080623 0.602534 0.040 Uiso 1 1 calc GR . . . .
H21B H 0.541842 0.090239 0.682513 0.040 Uiso 1 1 calc GR . . . .
H21C H 0.571526 0.094451 0.618879 0.040 Uiso 1 1 calc GR . . . .
I3 I 0.87895(2) 0.24688(2) 0.97367(2) 0.02008(9) Uani 1 1 d . . . . .
I4 I 0.91142(2) 0.24267(2) 1.12775(2) 0.02581(10) Uani 1 1 d . . . . .
Se2 Se 0.83688(2) 0.25318(2) 0.83495(3) 0.02106(16) Uani 1 1 d . . . . .
N3 N 0.92001(15) 0.24639(13) 0.7760(2) 0.0174(12) Uani 1 1 d . . . . .
N4 N 0.85984(15) 0.24614(14) 0.6971(2) 0.0187(12) Uani 1 1 d . . . . .
C22 C 0.87602(19) 0.24834(15) 0.7661(3) 0.0174(13) Uani 1 1 d . . . . .
C23 C 0.89618(19) 0.24391(18) 0.6517(3) 0.0238(16) Uani 1 1 d . . . . .
H23A H 0.896919 0.261903 0.620692 0.029 Uiso 1 1 calc R . . . .
H23B H 0.892982 0.225541 0.621500 0.029 Uiso 1 1 calc R . . . .
C24 C 0.9378(2) 0.24224(18) 0.7077(3) 0.0244(16) Uani 1 1 d . . . . .
H24A H 0.952848 0.222419 0.706082 0.029 Uiso 1 1 calc R . . . .
H24B H 0.959328 0.258439 0.700074 0.029 Uiso 1 1 calc R . . . .
C25 C 0.95158(18) 0.25089(15) 0.8397(3) 0.0151(13) Uani 1 1 d . . . . .
C26 C 0.9696(2) 0.22558(15) 0.8763(3) 0.0172(14) Uani 1 1 d . . . . .
C27 C 1.0051(2) 0.23013(15) 0.9322(3) 0.0171(14) Uani 1 1 d . . . . .
H27 H 1.018234 0.213179 0.957925 0.021 Uiso 1 1 calc R . . . .
C28 C 1.0211(2) 0.25876(16) 0.9505(3) 0.0183(14) Uani 1 1 d . . . . .
C29 C 1.0006(2) 0.28363(15) 0.9138(4) 0.0210(15) Uani 1 1 d . . . . .
H29 H 1.010420 0.303420 0.927776 0.025 Uiso 1 1 calc R . . . .
C30 C 0.9661(2) 0.27997(16) 0.8573(4) 0.0182(15) Uani 1 1 d . . . . .
C31 C 0.9457(2) 0.30682(16) 0.8160(4) 0.0264(17) Uani 1 1 d . . . . .
H31A H 0.950396 0.305070 0.765692 0.040 Uiso 1 1 calc GR . . . .
H31B H 0.959772 0.325390 0.836404 0.040 Uiso 1 1 calc GR . . . .
H31C H 0.913497 0.307474 0.819063 0.040 Uiso 1 1 calc GR . . . .
C32 C 1.0602(2) 0.26301(17) 1.0085(3) 0.0255(17) Uani 1 1 d . . . . .
H32A H 1.077909 0.280477 0.996931 0.038 Uiso 1 1 calc GR . . . .
H32B H 1.079026 0.244874 1.011808 0.038 Uiso 1 1 calc GR . . . .
H32C H 1.049191 0.266451 1.054441 0.038 Uiso 1 1 calc GR . . . .
C33 C 0.9516(2) 0.19448(15) 0.8590(4) 0.0256(16) Uani 1 1 d . . . . .
H33A H 0.920612 0.193318 0.869143 0.038 Uiso 1 1 calc GR . . . .
H33B H 0.969869 0.179615 0.888295 0.038 Uiso 1 1 calc GR . . . .
H33C H 0.952476 0.190183 0.808112 0.038 Uiso 1 1 calc GR . . . .
C34 C 0.81360(18) 0.25062(16) 0.6655(3) 0.0167(14) Uani 1 1 d . . . . .
C35 C 0.7882(2) 0.22465(16) 0.6453(4) 0.0222(15) Uani 1 1 d . . . . .
C36 C 0.7447(2) 0.22932(19) 0.6115(4) 0.0301(19) Uani 1 1 d . . . . .
H36 H 0.726056 0.212366 0.598439 0.036 Uiso 1 1 calc R . . . .
C37 C 0.7280(2) 0.2582(2) 0.5966(4) 0.0327(19) Uani 1 1 d . . . . .
C38 C 0.7545(2) 0.28320(18) 0.6165(4) 0.0303(18) Uani 1 1 d . . . . .
H38 H 0.742534 0.302883 0.607163 0.036 Uiso 1 1 calc R . . . .
C39 C 0.7985(2) 0.27986(17) 0.6501(4) 0.0261(17) Uani 1 1 d . . . . .
C40 C 0.8274(3) 0.30714(18) 0.6682(4) 0.038(2) Uani 1 1 d . . . . .
H40A H 0.843577 0.304950 0.716589 0.057 Uiso 1 1 calc GR . . . .
H40B H 0.808558 0.325253 0.665976 0.057 Uiso 1 1 calc GR . . . .
H40C H 0.848842 0.309017 0.633697 0.057 Uiso 1 1 calc GR . . . .
C41 C 0.6806(2) 0.2623(2) 0.5588(5) 0.053(3) Uani 1 1 d . . . . .
H41A H 0.677937 0.253081 0.511196 0.080 Uiso 1 1 calc GR . . . .
H41B H 0.673827 0.283964 0.554003 0.080 Uiso 1 1 calc GR . . . .
H41C H 0.659435 0.252701 0.586950 0.080 Uiso 1 1 calc GR . . . .
C42 C 0.8070(3) 0.19333(17) 0.6574(4) 0.036(2) Uani 1 1 d . . . . .
H42A H 0.825296 0.188401 0.619719 0.054 Uiso 1 1 calc GR . . . .
H42B H 0.782430 0.178776 0.656106 0.054 Uiso 1 1 calc GR . . . .
H42C H 0.825563 0.192412 0.704230 0.054 Uiso 1 1 calc GR . . . .
I5 I 0.60194(2) 0.34778(2) 0.49507(2) 0.02157(10) Uani 1 1 d . . . . .
I6 I 0.56498(2) 0.34327(2) 0.34458(2) 0.02821(11) Uani 1 1 d . . . . .
Se3 Se 0.65147(3) 0.35646(2) 0.62696(4) 0.0298(2) Uani 1 1 d . . . . .
N5 N 0.64541(19) 0.34808(13) 0.7706(3) 0.0207(13) Uani 1 1 d . . . . .
N6 N 0.57814(19) 0.34602(13) 0.7095(3) 0.0189(13) Uani 1 1 d . . . . .
C43 C 0.6212(2) 0.34969(15) 0.7060(4) 0.0170(15) Uani 1 1 d . . . . .
C44 C 0.5702(2) 0.34048(17) 0.7846(3) 0.0225(16) Uani 1 1 d . . . . .
H44A H 0.559645 0.319599 0.790870 0.027 Uiso 1 1 calc R . . . .
H44B H 0.548070 0.354892 0.799411 0.027 Uiso 1 1 calc R . . . .
C45 C 0.6167(2) 0.34560(17) 0.8269(4) 0.0230(17) Uani 1 1 d . . . . .
H45A H 0.617433 0.364364 0.855618 0.028 Uiso 1 1 calc R . . . .
H45B H 0.625675 0.328362 0.859072 0.028 Uiso 1 1 calc R . . . .
C46 C 0.6933(2) 0.35073(16) 0.7859(4) 0.0183(15) Uani 1 1 d . . . . .
C47 C 0.7186(2) 0.32440(16) 0.7916(4) 0.0229(16) Uani 1 1 d . . . . .
C48 C 0.7647(2) 0.32787(17) 0.8097(4) 0.0291(18) Uani 1 1 d . . . . .
H48 H 0.783079 0.310398 0.811878 0.035 Uiso 1 1 calc R . . . .
C49 C 0.7847(2) 0.35569(17) 0.8245(4) 0.0293(19) Uani 1 1 d . . . . .
C50 C 0.7582(2) 0.38102(18) 0.8159(4) 0.0302(18) Uani 1 1 d . . . . .
H50 H 0.771794 0.400348 0.823017 0.036 Uiso 1 1 calc R . . . .
C51 C 0.7119(2) 0.37916(16) 0.7970(4) 0.0250(17) Uani 1 1 d . . . . .
C52 C 0.6841(3) 0.40778(17) 0.7899(4) 0.036(2) Uani 1 1 d . . . . .
H52A H 0.664381 0.407562 0.744083 0.054 Uiso 1 1 calc GR . . . .
H52B H 0.703996 0.425369 0.791560 0.054 Uiso 1 1 calc GR . . . .
H52C H 0.666094 0.408928 0.829327 0.054 Uiso 1 1 calc GR . . . .
C53 C 0.8350(3) 0.35774(19) 0.8458(5) 0.044(2) Uani 1 1 d . . . . .
H53A H 0.845296 0.340208 0.875274 0.066 Uiso 1 1 calc GR . . . .
H53B H 0.842170 0.376294 0.873364 0.066 Uiso 1 1 calc GR . . . .
H53C H 0.849833 0.358039 0.802680 0.066 Uiso 1 1 calc GR . . . .
C54 C 0.6977(2) 0.29395(17) 0.7760(4) 0.0339(19) Uani 1 1 d . . . . .
H54A H 0.676441 0.289840 0.809881 0.051 Uiso 1 1 calc GR . . . .
H54B H 0.721056 0.278423 0.780921 0.051 Uiso 1 1 calc GR . . . .
H54C H 0.681885 0.293692 0.727001 0.051 Uiso 1 1 calc GR . . . .
C55 C 0.5412(2) 0.35035(15) 0.6535(4) 0.0175(15) Uani 1 1 d . . . . .
C56 C 0.5247(2) 0.37942(16) 0.6402(4) 0.0198(15) Uani 1 1 d . . . . .
C57 C 0.4871(2) 0.38280(16) 0.5889(3) 0.0237(16) Uani 1 1 d . . . . .
H57 H 0.475579 0.402467 0.577743 0.028 Uiso 1 1 calc R . . . .
C58 C 0.4661(2) 0.35812(16) 0.5542(4) 0.0207(16) Uani 1 1 d . . . . .
C59 C 0.4830(2) 0.32968(16) 0.5702(3) 0.0204(15) Uani 1 1 d . . . . .
H59 H 0.468275 0.312790 0.546491 0.024 Uiso 1 1 calc R . . . .
C60 C 0.5211(2) 0.32469(16) 0.6200(4) 0.0185(15) Uani 1 1 d . . . . .
C61 C 0.5393(2) 0.29341(16) 0.6362(4) 0.0295(18) Uani 1 1 d . . . . .
H61A H 0.569269 0.291847 0.621885 0.044 Uiso 1 1 calc GR . . . .
H61B H 0.519489 0.278547 0.609554 0.044 Uiso 1 1 calc GR . . . .
H61C H 0.540944 0.289467 0.687682 0.044 Uiso 1 1 calc GR . . . .
C62 C 0.4246(2) 0.36242(18) 0.5010(4) 0.0282(18) Uani 1 1 d . . . . .
H62A H 0.432890 0.369851 0.455623 0.042 Uiso 1 1 calc GR . . . .
H62B H 0.404863 0.377129 0.519944 0.042 Uiso 1 1 calc GR . . . .
H62C H 0.408879 0.343078 0.492981 0.042 Uiso 1 1 calc GR . . . .
C63 C 0.5460(2) 0.40645(16) 0.6822(4) 0.0279(17) Uani 1 1 d . . . . .
H63A H 0.546968 0.402677 0.733700 0.042 Uiso 1 1 calc GR . . . .
H63B H 0.528244 0.424619 0.669019 0.042 Uiso 1 1 calc GR . . . .
H63C H 0.576507 0.409381 0.670959 0.042 Uiso 1 1 calc GR . . . .
I7 I 0.38375(2) 0.45322(2) 0.47928(2) 0.02530(10) Uani 1 1 d . . . . .
I8 I 0.41803(2) 0.45620(2) 0.63256(3) 0.03201(12) Uani 1 1 d . . . . .
Se4 Se 0.33878(3) 0.44685(2) 0.34221(4) 0.02852(19) Uani 1 1 d . . . . .
N7 N 0.41916(18) 0.45502(14) 0.2762(3) 0.0217(13) Uani 1 1 d . . . . .
N8 N 0.35681(19) 0.45293(14) 0.2009(3) 0.0260(14) Uani 1 1 d . . . . .
C64 C 0.3752(2) 0.45201(16) 0.2704(4) 0.0234(16) Uani 1 1 d . . . . .
C65 C 0.3911(2) 0.45599(19) 0.1536(4) 0.0318(19) Uani 1 1 d . . . . .
H65A H 0.385923 0.474164 0.122967 0.038 Uiso 1 1 calc R . . . .
H65B H 0.391988 0.437965 0.122685 0.038 Uiso 1 1 calc R . . . .
C66 C 0.4342(2) 0.45894(18) 0.2059(3) 0.0266(18) Uani 1 1 d . . . . .
H66A H 0.456056 0.443116 0.197209 0.032 Uiso 1 1 calc R . . . .
H66B H 0.448093 0.479036 0.201974 0.032 Uiso 1 1 calc R . . . .
C67 C 0.4522(2) 0.45110(17) 0.3387(4) 0.0194(15) Uani 1 1 d . . . . .
C68 C 0.4657(2) 0.42182(15) 0.3577(4) 0.0181(15) Uani 1 1 d . . . . .
C69 C 0.5007(2) 0.41835(16) 0.4136(4) 0.0223(16) Uani 1 1 d . . . . .
H69 H 0.510212 0.398602 0.428464 0.027 Uiso 1 1 calc R . . . .
C70 C 0.5220(2) 0.44319(17) 0.4481(4) 0.0248(17) Uani 1 1 d . . . . .
C71 C 0.5069(2) 0.47233(18) 0.4268(4) 0.0268(17) Uani 1 1 d . . . . .
H71 H 0.521131 0.489431 0.450289 0.032 Uiso 1 1 calc R . . . .
C72 C 0.4718(2) 0.47659(16) 0.3728(4) 0.0211(16) Uani 1 1 d . . . . .
C73 C 0.4562(3) 0.50776(18) 0.3508(5) 0.039(2) Uani 1 1 d . . . . .
H73A H 0.456996 0.510345 0.299287 0.058 Uiso 1 1 calc GR . . . .
H73B H 0.475877 0.522690 0.377391 0.058 Uiso 1 1 calc GR . . . .
H73C H 0.425510 0.510630 0.361235 0.058 Uiso 1 1 calc GR . . . .
C74 C 0.5608(2) 0.43913(18) 0.5063(4) 0.0319(19) Uani 1 1 d . . . . .
H74A H 0.549689 0.432674 0.550432 0.048 Uiso 1 1 calc GR . . . .
H74B H 0.576825 0.458319 0.514650 0.048 Uiso 1 1 calc GR . . . .
H74C H 0.581091 0.423750 0.491640 0.048 Uiso 1 1 calc GR . . . .
C75 C 0.4445(2) 0.39473(16) 0.3186(4) 0.0302(18) Uani 1 1 d . . . . .
H75A H 0.461609 0.376567 0.334287 0.045 Uiso 1 1 calc GR . . . .
H75B H 0.444293 0.397453 0.266871 0.045 Uiso 1 1 calc GR . . . .
H75C H 0.413674 0.392532 0.329024 0.045 Uiso 1 1 calc GR . . . .
C76 C 0.3100(2) 0.44923(16) 0.1740(4) 0.0253(17) Uani 1 1 d . . . . .
C77 C 0.2957(3) 0.42098(17) 0.1493(4) 0.0292(18) Uani 1 1 d . . . . .
C78 C 0.2520(3) 0.41826(19) 0.1159(5) 0.043(2) Uani 1 1 d . . . . .
H78 H 0.241187 0.398989 0.099441 0.051 Uiso 1 1 calc R . . . .
C79 C 0.2237(3) 0.4431(2) 0.1060(5) 0.050(3) Uani 1 1 d . . . . .
C80 C 0.2395(3) 0.4706(2) 0.1310(5) 0.055(3) Uani 1 1 d . . . . .
H80 H 0.220137 0.487594 0.125113 0.066 Uiso 1 1 calc R . . . .
C81 C 0.2832(3) 0.47451(18) 0.1647(5) 0.037(2) Uani 1 1 d . . . . .
C82 C 0.2997(3) 0.50525(19) 0.1907(6) 0.060(3) Uani 1 1 d . . . . .
H82A H 0.274079 0.518860 0.191288 0.090 Uiso 1 1 calc GR . . . .
H82B H 0.319691 0.513359 0.158520 0.090 Uiso 1 1 calc GR . . . .
H82C H 0.315890 0.503515 0.239246 0.090 Uiso 1 1 calc GR . . . .
C83 C 0.1760(3) 0.4392(2) 0.0674(6) 0.083(4) Uani 1 1 d . . . . .
H83A H 0.175690 0.442630 0.015971 0.125 Uiso 1 1 calc GR . . . .
H83B H 0.156150 0.453847 0.086358 0.125 Uiso 1 1 calc GR . . . .
H83C H 0.165485 0.418683 0.075339 0.125 Uiso 1 1 calc GR . . . .
C84 C 0.3257(3) 0.39330(17) 0.1579(5) 0.042(2) Uani 1 1 d . . . . .
H84A H 0.307555 0.375083 0.147267 0.063 Uiso 1 1 calc GR . . . .
H84B H 0.340870 0.392308 0.207233 0.063 Uiso 1 1 calc GR . . . .
H84C H 0.348027 0.394670 0.124741 0.063 Uiso 1 1 calc GR . . . .
I9 I 0.88234(2) 0.44886(2) 0.98030(2) 0.02403(10) Uani 1 1 d . . . . .
I10 I 0.91776(2) 0.44329(2) 1.13239(3) 0.03026(12) Uani 1 1 d . . . . .
Se5 Se 0.83775(2) 0.45545(2) 0.84334(4) 0.02647(18) Uani 1 1 d . . . . .
N9 N 0.91855(17) 0.45047(13) 0.7768(3) 0.0185(13) Uani 1 1 d . . . . .
N10 N 0.85591(19) 0.44898(14) 0.7033(3) 0.0244(14) Uani 1 1 d . . . . .
C85 C 0.8740(2) 0.45113(16) 0.7716(4) 0.0222(16) Uani 1 1 d . . . . .
C86 C 0.8899(2) 0.44862(19) 0.6542(4) 0.0318(19) Uani 1 1 d . . . . .
H86A H 0.889466 0.467623 0.626428 0.038 Uiso 1 1 calc R . . . .
H86B H 0.885391 0.431335 0.620651 0.038 Uiso 1 1 calc R . . . .
C87 C 0.9338(2) 0.44534(18) 0.7059(4) 0.0264(17) Uani 1 1 d . . . . .
H87A H 0.946811 0.424930 0.702880 0.032 Uiso 1 1 calc R . . . .
H87B H 0.956057 0.460656 0.695990 0.032 Uiso 1 1 calc R . . . .
C88 C 0.9516(2) 0.45352(16) 0.8391(3) 0.0160(14) Uani 1 1 d . . . . .
C89 C 0.9687(2) 0.42791(16) 0.8753(4) 0.0190(15) Uani 1 1 d . . . . .
C90 C 1.0048(2) 0.43169(16) 0.9292(3) 0.0190(15) Uani 1 1 d . . . . .
H90 H 1.017261 0.414459 0.954542 0.023 Uiso 1 1 calc R . . . .
C91 C 1.0231(2) 0.45998(17) 0.9468(3) 0.0206(15) Uani 1 1 d . . . . .
C92 C 1.0043(2) 0.48533(15) 0.9104(3) 0.0177(14) Uani 1 1 d . . . . .
H92 H 1.015938 0.504779 0.923528 0.021 Uiso 1 1 calc R . . . .
C93 C 0.9689(2) 0.48273(16) 0.8552(3) 0.0188(15) Uani 1 1 d . . . . .
C94 C 0.9498(2) 0.50989(16) 0.8132(4) 0.0255(17) Uani 1 1 d . . . . .
H94A H 0.949543 0.506152 0.761863 0.038 Uiso 1 1 calc GR . . . .
H94B H 0.968219 0.527667 0.827410 0.038 Uiso 1 1 calc GR . . . .
H94C H 0.919133 0.513472 0.823107 0.038 Uiso 1 1 calc GR . . . .
C95 C 1.0634(2) 0.46333(16) 1.0025(3) 0.0229(16) Uani 1 1 d . . . . .
H95A H 1.053642 0.467467 1.049116 0.034 Uiso 1 1 calc GR . . . .
H95B H 1.081867 0.480090 0.989360 0.034 Uiso 1 1 calc GR . . . .
H95C H 1.080849 0.444604 1.005291 0.034 Uiso 1 1 calc GR . . . .
C96 C 0.9482(2) 0.39746(16) 0.8584(4) 0.0266(17) Uani 1 1 d . . . . .
H96A H 0.917061 0.397589 0.867778 0.040 Uiso 1 1 calc GR . . . .
H96B H 0.965030 0.382157 0.888590 0.040 Uiso 1 1 calc GR . . . .
H96C H 0.949297 0.392703 0.807848 0.040 Uiso 1 1 calc GR . . . .
C97 C 0.8092(2) 0.45094(18) 0.6755(4) 0.0282(18) Uani 1 1 d . . . . .
C98 C 0.7889(3) 0.47934(19) 0.6673(5) 0.042(2) Uani 1 1 d . . . . .
C99 C 0.7446(3) 0.4802(2) 0.6350(6) 0.058(3) Uani 1 1 d . . . . .
H99 H 0.729944 0.499220 0.628958 0.069 Uiso 1 1 calc R . . . .
C100 C 0.7213(3) 0.4545(2) 0.6116(6) 0.068(4) Uani 1 1 d . . . . .
C101 C 0.7426(3) 0.4272(2) 0.6211(5) 0.046(3) Uani 1 1 d . . . . .
H101 H 0.726239 0.409469 0.606446 0.056 Uiso 1 1 calc R . . . .
C102 C 0.7874(3) 0.42431(18) 0.6516(4) 0.0312(19) Uani 1 1 d . . . . .
C103 C 0.8093(3) 0.39382(17) 0.6593(4) 0.0345(19) Uani 1 1 d . . . . .
H10D H 0.786412 0.378253 0.661451 0.052 Uiso 1 1 calc GR . . . .
H10E H 0.830606 0.393299 0.703396 0.052 Uiso 1 1 calc GR . . . .
H10F H 0.825146 0.390009 0.618038 0.052 Uiso 1 1 calc GR . . . .
C104 C 0.6728(3) 0.4563(3) 0.5776(6) 0.088(4) Uani 1 1 d . U . . .
H10G H 0.669530 0.472099 0.540949 0.132 Uiso 1 1 calc GR . . . .
H10H H 0.653851 0.461003 0.614526 0.132 Uiso 1 1 calc GR . . . .
H10I H 0.663735 0.436795 0.555521 0.132 Uiso 1 1 calc GR . . . .
C105 C 0.8135(3) 0.50801(19) 0.6903(5) 0.054(3) Uani 1 1 d . . . . .
H10J H 0.816539 0.509795 0.742628 0.081 Uiso 1 1 calc GR . . . .
H10K H 0.796748 0.525371 0.668405 0.081 Uiso 1 1 calc GR . . . .
H10L H 0.843282 0.507547 0.674957 0.081 Uiso 1 1 calc GR . . . .

loop_
_atom_site_aniso_label
_atom_site_aniso_U_11
_atom_site_aniso_U_22
_atom_site_aniso_U_33
_atom_site_aniso_U_23
_atom_site_aniso_U_13
_atom_site_aniso_U_12
I1 0.0216(2) 0.0230(3) 0.0226(2) 0.00272(17) 0.00871(19) 0.00264(19)
I2 0.0271(2) 0.0279(3) 0.0243(2) 0.00005(19) 0.0039(2) -0.0008(2)
Se1 0.0198(4) 0.0545(6) 0.0220(4) 0.0015(4) 0.0070(3) -0.0072(4)
N1 0.015(3) 0.030(4) 0.018(3) 0.004(2) 0.005(2) 0.001(3)
N2 0.014(3) 0.021(3) 0.021(3) 0.002(2) 0.006(2) -0.004(2)
C1 0.019(4) 0.017(4) 0.029(4) 0.000(3) 0.006(3) 0.000(3)
C2 0.021(4) 0.033(5) 0.015(3) 0.007(3) 0.007(3) 0.005(3)
C3 0.019(4) 0.034(5) 0.024(4) 0.007(3) 0.006(3) -0.002(3)
C4 0.009(3) 0.026(4) 0.027(4) -0.001(3) 0.001(3) -0.008(3)
C5 0.017(4) 0.023(4) 0.037(4) 0.003(3) 0.005(3) -0.002(3)
C6 0.016(4) 0.028(5) 0.044(5) 0.005(3) 0.008(3) 0.003(3)
C7 0.019(4) 0.048(6) 0.031(4) 0.003(4) 0.000(3) -0.002(4)
C8 0.029(4) 0.024(4) 0.034(4) 0.000(3) 0.004(3) -0.007(4)
C9 0.020(4) 0.025(4) 0.032(4) -0.006(3) 0.003(3) 0.000(3)
C10 0.027(4) 0.021(5) 0.062(6) -0.001(4) 0.001(4) 0.011(4)
C11 0.015(4) 0.050(6) 0.048(5) 0.007(4) 0.000(4) -0.007(4)
C12 0.033(5) 0.030(5) 0.068(6) -0.004(4) 0.015(4) -0.010(4)
C13 0.008(3) 0.023(4) 0.021(4) -0.001(3) 0.002(3) 0.001(3)
C14 0.025(4) 0.011(4) 0.022(3) 0.003(3) 0.009(3) 0.000(3)
C15 0.019(4) 0.023(4) 0.018(3) -0.004(3) 0.008(3) -0.009(3)
C16 0.016(4) 0.025(4) 0.022(4) 0.005(3) 0.008(3) 0.004(3)
C17 0.019(3) 0.019(4) 0.031(4) 0.006(3) 0.006(3) 0.008(3)
C18 0.023(4) 0.019(4) 0.017(3) 0.001(3) 0.007(3) -0.001(3)
C19 0.034(4) 0.021(4) 0.025(4) 0.005(3) 0.001(3) -0.005(3)
C20 0.021(4) 0.035(5) 0.028(4) 0.002(3) 0.000(3) 0.007(3)
C21 0.024(4) 0.018(4) 0.038(4) 0.001(3) 0.008(3) 0.005(3)
I3 0.01811(18) 0.0206(2) 0.02333(19) -0.00055(17) 0.00942(16) -0.00009(18)
I4 0.0261(2) 0.0285(3) 0.0234(2) 0.00196(18) 0.00538(17) 0.0000(2)
Se2 0.0143(3) 0.0286(4) 0.0216(3) 0.0011(3) 0.0071(3) 0.0021(3)
N3 0.010(2) 0.029(4) 0.014(2) -0.001(2) 0.0042(19) -0.002(2)
N4 0.013(2) 0.032(4) 0.012(2) 0.002(2) 0.0049(19) -0.002(3)
C22 0.017(3) 0.014(4) 0.022(3) -0.001(3) 0.006(2) 0.000(3)
C23 0.013(3) 0.043(5) 0.018(3) 0.000(3) 0.009(2) 0.003(3)
C24 0.016(3) 0.038(5) 0.021(3) 0.000(3) 0.010(3) 0.001(3)
C25 0.013(3) 0.018(4) 0.015(3) 0.002(3) 0.005(2) 0.004(3)
C26 0.016(3) 0.014(4) 0.023(3) -0.001(3) 0.008(3) -0.007(3)
C27 0.018(3) 0.019(4) 0.015(3) 0.007(3) 0.005(3) 0.001(3)
C28 0.017(3) 0.023(4) 0.016(3) -0.002(3) 0.007(2) -0.001(3)
C29 0.022(4) 0.011(4) 0.029(4) -0.003(3) 0.002(3) -0.003(3)
C30 0.012(3) 0.019(4) 0.025(3) 0.006(3) 0.008(3) 0.002(3)
C31 0.026(4) 0.026(4) 0.028(4) 0.001(3) 0.008(3) 0.003(3)
C32 0.018(3) 0.041(5) 0.017(3) 0.003(3) -0.001(3) 0.000(3)
C33 0.026(4) 0.014(4) 0.038(4) 0.000(3) 0.009(3) -0.001(3)
C34 0.009(3) 0.028(4) 0.014(3) 0.005(3) 0.000(2) -0.004(3)
C35 0.019(3) 0.023(4) 0.025(3) -0.004(3) 0.003(3) 0.000(3)
C36 0.017(3) 0.045(5) 0.028(4) -0.009(3) 0.000(3) -0.013(4)
C37 0.019(3) 0.046(5) 0.031(4) 0.000(4) -0.002(3) 0.011(4)
C38 0.025(4) 0.029(5) 0.035(4) 0.000(3) -0.002(3) 0.002(3)
C39 0.028(4) 0.030(5) 0.019(3) 0.006(3) 0.000(3) 0.006(3)
C40 0.034(5) 0.027(5) 0.053(5) -0.001(4) 0.007(4) -0.006(4)
C41 0.025(4) 0.064(7) 0.066(6) -0.002(5) -0.011(4) 0.003(4)
C42 0.032(4) 0.023(5) 0.051(5) 0.005(4) 0.001(4) -0.005(4)
I5 0.0201(2) 0.0238(3) 0.0222(2) 0.00130(17) 0.00802(19) 0.00039(19)
I6 0.0276(3) 0.0336(3) 0.0232(2) 0.00116(19) 0.0028(2) -0.0032(2)
Se3 0.0198(4) 0.0492(6) 0.0217(4) -0.0004(3) 0.0070(3) -0.0069(4)
N5 0.011(3) 0.028(4) 0.025(3) -0.001(2) 0.005(2) 0.004(2)
N6 0.016(3) 0.023(3) 0.020(3) -0.002(2) 0.012(2) 0.001(3)
C43 0.015(3) 0.016(4) 0.021(4) -0.003(3) 0.008(3) 0.004(3)
C44 0.022(4) 0.031(5) 0.015(3) 0.007(3) 0.006(3) 0.003(3)
C45 0.019(4) 0.035(5) 0.017(4) -0.008(3) 0.010(3) -0.003(3)
C46 0.011(3) 0.028(4) 0.015(3) 0.000(3) 0.003(3) 0.000(3)
C47 0.023(4) 0.023(4) 0.025(4) -0.003(3) 0.010(3) -0.001(3)
C48 0.017(4) 0.027(5) 0.044(5) 0.013(3) 0.005(3) 0.009(3)
C49 0.018(4) 0.032(5) 0.038(5) 0.006(3) 0.002(3) -0.009(3)
C50 0.026(4) 0.031(5) 0.033(4) -0.006(3) 0.001(3) -0.004(4)
C51 0.020(4) 0.021(4) 0.033(4) 0.004(3) 0.001(3) -0.001(3)
C52 0.036(5) 0.024(5) 0.046(5) 0.000(4) 0.000(4) 0.002(4)
C53 0.023(4) 0.048(6) 0.057(6) -0.002(4) -0.007(4) 0.000(4)
C54 0.024(4) 0.021(4) 0.059(5) 0.003(4) 0.013(4) 0.004(3)
C55 0.019(4) 0.019(4) 0.015(3) 0.001(3) 0.005(3) 0.001(3)
C56 0.019(3) 0.019(4) 0.023(4) -0.001(3) 0.008(3) -0.004(3)
C57 0.030(4) 0.020(4) 0.021(3) 0.003(3) 0.006(3) 0.008(3)
C58 0.025(4) 0.025(4) 0.013(3) 0.003(3) 0.006(3) 0.000(3)
C59 0.023(4) 0.018(4) 0.022(3) -0.004(3) 0.010(3) -0.008(3)
C60 0.016(3) 0.018(4) 0.023(3) -0.002(3) 0.005(3) 0.003(3)
C61 0.031(4) 0.021(4) 0.038(4) -0.008(3) 0.009(3) 0.002(3)
C62 0.025(4) 0.038(5) 0.022(4) -0.002(3) 0.006(3) 0.003(4)
C63 0.039(4) 0.020(4) 0.024(4) -0.001(3) 0.002(3) -0.001(4)
I7 0.0229(2) 0.0215(3) 0.0344(3) -0.00080(19) 0.0146(2) -0.0008(2)
I8 0.0311(3) 0.0318(3) 0.0346(3) -0.0030(2) 0.0097(2) 0.0007(2)
Se4 0.0184(4) 0.0344(5) 0.0350(5) -0.0065(3) 0.0117(3) -0.0051(3)
N7 0.012(3) 0.026(4) 0.026(3) 0.009(3) 0.002(2) -0.003(3)
N8 0.017(3) 0.031(4) 0.031(3) 0.004(3) 0.005(3) 0.002(3)
C64 0.021(4) 0.024(4) 0.027(4) -0.004(3) 0.011(3) 0.000(3)
C65 0.023(4) 0.040(5) 0.033(4) 0.001(4) 0.008(3) 0.000(4)
C66 0.017(4) 0.044(5) 0.018(3) 0.007(3) -0.001(3) 0.001(3)
C67 0.010(3) 0.029(4) 0.020(3) 0.004(3) 0.003(3) 0.000(3)
C68 0.017(3) 0.016(4) 0.023(3) -0.001(3) 0.008(3) 0.000(3)
C69 0.023(4) 0.022(4) 0.024(4) -0.001(3) 0.010(3) -0.002(3)
C70 0.027(4) 0.033(5) 0.015(3) 0.001(3) 0.006(3) 0.001(3)
C71 0.025(4) 0.034(5) 0.024(4) -0.009(3) 0.014(3) -0.008(3)
C72 0.018(3) 0.021(4) 0.027(4) -0.001(3) 0.014(3) -0.008(3)
C73 0.035(5) 0.026(5) 0.056(6) 0.000(4) 0.009(4) 0.003(4)
C74 0.034(4) 0.040(5) 0.020(4) 0.001(3) -0.004(3) -0.011(4)
C75 0.034(4) 0.022(4) 0.033(4) -0.001(3) -0.002(3) 0.001(4)
C76 0.015(4) 0.016(4) 0.043(5) -0.001(3) 0.000(3) -0.005(3)
C77 0.028(4) 0.023(4) 0.037(4) -0.008(3) 0.003(3) 0.005(3)
C78 0.039(5) 0.033(5) 0.054(6) -0.005(4) -0.003(4) -0.013(4)
C79 0.022(4) 0.057(7) 0.067(7) 0.001(5) -0.011(4) -0.001(4)
C80 0.026(5) 0.048(7) 0.087(8) 0.020(5) -0.004(5) 0.009(4)
C81 0.029(4) 0.023(5) 0.057(6) 0.001(4) -0.005(4) -0.001(4)
C82 0.032(5) 0.023(5) 0.121(10) -0.015(5) -0.002(6) 0.000(4)
C83 0.033(6) 0.081(9) 0.122(11) 0.007(7) -0.042(6) -0.001(5)
C84 0.041(5) 0.020(5) 0.064(6) 0.003(4) 0.000(4) 0.004(4)
I9 0.0223(2) 0.0232(3) 0.0292(2) -0.00336(18) 0.01281(19) -0.00244(19)
I10 0.0333(3) 0.0303(3) 0.0285(2) -0.0016(2) 0.0091(2) -0.0029(2)
Se5 0.0163(4) 0.0350(5) 0.0300(4) -0.0007(3) 0.0098(3) 0.0017(3)
N9 0.012(3) 0.026(4) 0.019(3) -0.003(2) 0.009(2) -0.001(2)
N10 0.017(3) 0.033(4) 0.023(3) -0.004(3) 0.003(2) 0.001(3)
C85 0.015(3) 0.020(4) 0.031(4) -0.001(3) 0.003(3) 0.000(3)
C86 0.025(4) 0.047(6) 0.023(4) 0.000(3) -0.001(3) 0.000(4)
C87 0.020(4) 0.038(5) 0.022(4) -0.005(3) 0.007(3) -0.003(3)
C88 0.015(3) 0.021(4) 0.014(3) -0.002(3) 0.008(3) -0.003(3)
C89 0.014(3) 0.023(4) 0.022(3) -0.004(3) 0.010(3) -0.001(3)
C90 0.020(3) 0.019(4) 0.022(3) 0.002(3) 0.016(3) 0.002(3)
C91 0.019(3) 0.029(4) 0.017(3) -0.003(3) 0.012(3) 0.005(3)
C92 0.015(3) 0.018(4) 0.021(3) -0.003(3) 0.003(3) -0.004(3)
C93 0.024(4) 0.018(4) 0.017(3) -0.001(3) 0.010(3) 0.004(3)
C94 0.025(4) 0.022(4) 0.027(4) 0.000(3) -0.005(3) -0.001(3)
C95 0.021(4) 0.029(4) 0.019(3) -0.001(3) 0.006(3) -0.002(3)
C96 0.025(4) 0.019(4) 0.035(4) 0.001(3) 0.004(3) -0.007(3)
C97 0.018(4) 0.031(5) 0.032(4) 0.003(3) -0.011(3) -0.005(3)
C98 0.029(4) 0.025(5) 0.071(7) 0.004(4) 0.002(4) 0.005(4)
C99 0.031(5) 0.033(6) 0.101(9) 0.007(5) -0.019(5) 0.008(4)
C100 0.026(5) 0.043(6) 0.123(10) 0.005(6) -0.035(6) 0.006(5)
C101 0.022(4) 0.033(5) 0.079(7) -0.001(5) -0.011(4) -0.006(4)
C102 0.029(4) 0.027(5) 0.035(4) 0.008(3) -0.004(3) -0.003(4)
C103 0.034(5) 0.022(5) 0.047(5) 0.003(4) 0.004(4) -0.003(4)
C104 0.065(5) 0.087(6) 0.106(6) 0.000(5) -0.010(5) 0.007(5)
C105 0.052(6) 0.023(5) 0.080(7) 0.007(5) -0.017(5) 0.001(4)

loop_
_atom_type_symbol
_atom_type_description
_atom_type_scat_dispersion_real
_atom_type_scat_dispersion_imag
_atom_type_scat_source
C C 0.0181 0.0091 'International Tables Vol C Tables 4.2.6.8 and 6.1.1.4'
H H 0.0000 0.0000 'International Tables Vol C Tables 4.2.6.8 and 6.1.1.4'
I I -0.3257 6.8362 'International Tables Vol C Tables 4.2.6.8 and 6.1.1.4'
N N 0.0311 0.0180 'International Tables Vol C Tables 4.2.6.8 and 6.1.1.4'
Se Se -0.7943 1.1372 'International Tables Vol C Tables 4.2.6.8 and 6.1.1.4'

loop_
_exptl_crystal_face_index_h
_exptl_crystal_face_index_k
_exptl_crystal_face_index_l
_exptl_crystal_face_perp_dist
17 5 -7 0.0430
-14 16 7 0.0443
-3 -11 -11 0.0510
9 -13 -10 0.0443
11 24 -1 0.0265
-6 7 -11 0.0603
-12 -22 -1 0.0273
6 -7 11 0.0749
-15 -11 7 0.0246
-2 29 -1 0.0368

loop_
_geom_angle_atom_site_label_1
_geom_angle_atom_site_label_2
_geom_angle_atom_site_label_3
_geom_angle
_geom_angle_site_symmetry_1
_geom_angle_site_symmetry_3
_geom_angle_publ_flag
Se1 I1 I2 169.84(3) . . ?
C1 Se1 I1 115.4(2) . . ?
C1 N1 C3 110.5(6) . . ?
C1 N1 C4 125.2(6) . . ?
C4 N1 C3 124.0(6) . . ?
C1 N2 C2 111.5(6) . . ?
C1 N2 C13 129.0(6) . . ?
C13 N2 C2 119.3(6) . . ?
N1 C1 Se1 118.7(5) . . ?
N2 C1 Se1 129.8(5) . . ?
N2 C1 N1 111.4(7) . . ?
N2 C2 C3 102.5(6) . . ?
N1 C3 C2 102.7(5) . . ?
C5 C4 N1 117.5(6) . . ?
C9 C4 N1 120.4(7) . . ?
C9 C4 C5 122.0(7) . . ?
C4 C5 C12 120.9(7) . . ?
C6 C5 C4 117.7(7) . . ?
C6 C5 C12 121.4(7) . . ?
C7 C6 C5 121.5(7) . . ?
C6 C7 C11 120.1(8) . . ?
C8 C7 C6 119.5(7) . . ?
C8 C7 C11 120.4(7) . . ?
C7 C8 C9 121.7(7) . . ?
C4 C9 C8 117.6(7) . . ?
C4 C9 C10 122.0(7) . . ?
C8 C9 C10 120.3(7) . . ?
C14 C13 N2 118.9(6) . . ?
C14 C13 C18 123.1(6) . . ?
C18 C13 N2 118.0(6) . . ?
C13 C14 C15 118.3(6) . . ?
C13 C14 C21 122.1(6) . . ?
C15 C14 C21 119.6(6) . . ?
C14 C15 C16 121.0(6) . . ?
C15 C16 C20 120.4(7) . . ?
C17 C16 C15 118.3(6) . . ?
C17 C16 C20 121.3(6) . . ?
C16 C17 C18 122.2(7) . . ?
C13 C18 C17 117.0(6) . . ?
C13 C18 C19 121.4(6) . . ?
C17 C18 C19 121.5(6) . . ?
Se2 I3 I4 171.80(2) . . ?
C22 Se2 I3 112.96(18) . . ?
C22 N3 C24 111.3(5) . . ?
C22 N3 C25 130.4(5) . . ?
C25 N3 C24 117.9(4) . . ?
C22 N4 C23 111.5(5) . . ?
C22 N4 C34 126.6(5) . . ?
C34 N4 C23 121.2(5) . . ?
N3 C22 Se2 128.6(4) . . ?
N3 C22 N4 111.3(5) . . ?
N4 C22 Se2 120.1(4) . . ?
N4 C23 C24 102.1(4) . . ?
N3 C24 C23 103.5(5) . . ?
C26 C25 N3 118.2(6) . . ?
C30 C25 N3 118.6(6) . . ?
C30 C25 C26 122.8(5) . . ?
C25 C26 C27 117.6(6) . . ?
C25 C26 C33 121.8(6) . . ?
C27 C26 C33 120.6(6) . . ?
C28 C27 C26 121.3(6) . . ?
C27 C28 C29 118.9(6) . . ?
C27 C28 C32 120.5(6) . . ?
C29 C28 C32 120.6(6) . . ?
C30 C29 C28 121.3(6) . . ?
C25 C30 C29 118.0(6) . . ?
C25 C30 C31 121.0(6) . . ?
C29 C30 C31 121.0(6) . . ?
C35 C34 N4 117.2(6) . . ?
C39 C34 N4 118.8(6) . . ?
C39 C34 C35 123.5(6) . . ?
C34 C35 C42 122.1(6) . . ?
C36 C35 C34 116.6(7) . . ?
C36 C35 C42 121.3(7) . . ?
C37 C36 C35 121.5(7) . . ?
C36 C37 C41 120.0(7) . . ?
C38 C37 C36 120.0(6) . . ?
C38 C37 C41 120.0(7) . . ?
C37 C38 C39 120.9(7) . . ?
C34 C39 C38 117.3(7) . . ?
C34 C39 C40 122.5(6) . . ?
C38 C39 C40 120.3(7) . . ?
Se3 I5 I6 168.69(3) . . ?
C43 Se3 I5 115.6(2) . . ?
C43 N5 C45 111.0(6) . . ?
C43 N5 C46 126.2(6) . . ?
C46 N5 C45 122.6(6) . . ?
C43 N6 C44 110.6(6) . . ?
C43 N6 C55 128.2(6) . . ?
C55 N6 C44 120.7(6) . . ?
N5 C43 Se3 117.9(5) . . ?
N6 C43 Se3 130.3(5) . . ?
N6 C43 N5 111.8(6) . . ?
N6 C44 C45 102.5(5) . . ?
N5 C45 C44 103.0(5) . . ?
C47 C46 N5 118.2(6) . . ?
C51 C46 N5 118.7(6) . . ?
C51 C46 C47 123.0(7) . . ?
C46 C47 C48 116.5(7) . . ?
C46 C47 C54 121.8(7) . . ?
C48 C47 C54 121.7(7) . . ?
C49 C48 C47 122.8(7) . . ?
C48 C49 C53 120.0(7) . . ?
C50 C49 C48 118.1(7) . . ?
C50 C49 C53 121.8(7) . . ?
C49 C50 C51 121.8(7) . . ?
C46 C51 C50 117.7(7) . . ?
C46 C51 C52 122.6(7) . . ?
C50 C51 C52 119.7(7) . . ?
C56 C55 N6 118.6(6) . . ?
C56 C55 C60 123.3(7) . . ?
C60 C55 N6 117.9(6) . . ?
C55 C56 C57 117.5(6) . . ?
C55 C56 C63 121.1(6) . . ?
C57 C56 C63 121.4(6) . . ?
C58 C57 C56 121.3(7) . . ?
C57 C58 C62 120.1(7) . . ?
C59 C58 C57 119.2(7) . . ?
C59 C58 C62 120.7(7) . . ?
C58 C59 C60 122.5(6) . . ?
C55 C60 C59 116.2(6) . . ?
C55 C60 C61 122.2(6) . . ?
C59 C60 C61 121.7(6) . . ?
Se4 I7 I8 170.62(3) . . ?
C64 Se4 I7 113.7(2) . . ?
C64 N7 C66 111.5(5) . . ?
C64 N7 C67 129.0(6) . . ?
C67 N7 C66 119.0(5) . . ?
C64 N8 C65 111.2(6) . . ?
C64 N8 C76 126.2(6) . . ?
C76 N8 C65 122.4(6) . . ?
N7 C64 Se4 129.2(5) . . ?
N7 C64 N8 110.7(6) . . ?
N8 C64 Se4 120.1(5) . . ?
N8 C65 C66 103.0(6) . . ?
N7 C66 C65 103.4(5) . . ?
C68 C67 N7 117.9(6) . . ?
C68 C67 C72 123.0(6) . . ?
C72 C67 N7 118.9(6) . . ?
C67 C68 C69 117.6(6) . . ?
C67 C68 C75 121.7(6) . . ?
C69 C68 C75 120.7(6) . . ?
C70 C69 C68 121.3(7) . . ?
C69 C70 C71 118.8(7) . . ?
C69 C70 C74 120.7(7) . . ?
C71 C70 C74 120.5(7) . . ?
C72 C71 C70 121.5(7) . . ?
C67 C72 C73 121.4(7) . . ?
C71 C72 C67 117.8(7) . . ?
C71 C72 C73 120.8(7) . . ?
C77 C76 N8 117.9(7) . . ?
C81 C76 N8 118.7(7) . . ?
C81 C76 C77 122.7(7) . . ?
C76 C77 C78 117.8(7) . . ?
C76 C77 C84 122.6(7) . . ?
C78 C77 C84 119.7(7) . . ?
C77 C78 C79 121.4(8) . . ?
C78 C79 C83 119.8(9) . . ?
C80 C79 C78 118.6(8) . . ?
C80 C79 C83 121.7(9) . . ?
C79 C80 C81 122.1(8) . . ?
C76 C81 C80 117.3(8) . . ?
C76 C81 C82 122.1(7) . . ?
C80 C81 C82 120.6(8) . . ?
Se5 I9 I10 172.14(3) . . ?
C85 Se5 I9 114.1(2) . . ?
C85 N9 C87 111.5(5) . . ?
C85 N9 C88 129.6(6) . . ?
C88 N9 C87 118.9(5) . . ?
C85 N10 C86 112.2(6) . . ?
C85 N10 C97 127.0(6) . . ?
C97 N10 C86 120.3(6) . . ?
N9 C85 Se5 129.3(5) . . ?
N10 C85 Se5 120.3(5) . . ?
N10 C85 N9 110.4(6) . . ?
N10 C86 C87 102.5(5) . . ?
N9 C87 C86 102.1(5) . . ?
C89 C88 N9 119.7(6) . . ?
C89 C88 C93 122.7(6) . . ?
C93 C88 N9 117.2(6) . . ?
C88 C89 C90 117.5(6) . . ?
C88 C89 C96 121.1(6) . . ?
C90 C89 C96 121.4(6) . . ?
C91 C90 C89 121.8(6) . . ?
C90 C91 C92 119.0(6) . . ?
C90 C91 C95 120.9(6) . . ?
C92 C91 C95 120.1(6) . . ?
C93 C92 C91 121.4(6) . . ?
C88 C93 C94 120.8(6) . . ?
C92 C93 C88 117.5(6) . . ?
C92 C93 C94 121.8(6) . . ?
C98 C97 N10 119.2(7) . . ?
C102 C97 N10 117.5(7) . . ?
C102 C97 C98 123.0(7) . . ?
C97 C98 C105 122.3(8) . . ?
C99 C98 C97 117.0(8) . . ?
C99 C98 C105 120.6(8) . . ?
C100 C99 C98 122.4(8) . . ?
C99 C100 C104 121.0(9) . . ?
C101 C100 C99 118.4(8) . . ?
C101 C100 C104 120.6(9) . . ?
C100 C101 C102 123.0(8) . . ?
C97 C102 C101 116.1(7) . . ?
C97 C102 C103 123.1(7) . . ?
C101 C102 C103 120.7(7) . . ?

loop_
_geom_bond_atom_site_label_1
_geom_bond_atom_site_label_2
_geom_bond_distance
_geom_bond_site_symmetry_2
_geom_bond_publ_flag
I1 I2 2.9106(7) . ?
I1 Se1 2.7486(9) . ?
Se1 C1 1.869(8) . ?
N1 C1 1.337(8) . ?
N1 C3 1.479(9) . ?
N1 C4 1.423(8) . ?
N2 C1 1.320(9) . ?
N2 C2 1.474(8) . ?
N2 C13 1.446(8) . ?
C2 C3 1.533(9) . ?
C4 C5 1.407(10) . ?
C4 C9 1.380(10) . ?
C5 C6 1.387(9) . ?
C5 C12 1.513(10) . ?
C6 C7 1.378(11) . ?
C7 C8 1.369(11) . ?
C7 C11 1.514(10) . ?
C8 C9 1.401(10) . ?
C9 C10 1.526(10) . ?
C13 C14 1.373(9) . ?
C13 C18 1.391(9) . ?
C14 C15 1.402(9) . ?
C14 C21 1.511(9) . ?
C15 C16 1.403(10) . ?
C16 C17 1.384(10) . ?
C16 C20 1.502(9) . ?
C17 C18 1.406(9) . ?
C18 C19 1.500(9) . ?
I3 I4 2.9411(6) . ?
I3 Se2 2.7604(8) . ?
Se2 C22 1.880(6) . ?
N3 C22 1.317(7) . ?
N3 C24 1.471(7) . ?
N3 C25 1.442(7) . ?
N4 C22 1.329(7) . ?
N4 C23 1.480(7) . ?
N4 C34 1.454(7) . ?
C23 C24 1.528(8) . ?
C25 C26 1.387(9) . ?
C25 C30 1.386(9) . ?
C26 C27 1.412(8) . ?
C26 C33 1.500(9) . ?
C27 C28 1.383(9) . ?
C28 C29 1.398(9) . ?
C28 C32 1.509(8) . ?
C29 C30 1.395(8) . ?
C30 C31 1.506(9) . ?
C34 C35 1.406(9) . ?
C34 C39 1.390(10) . ?
C35 C36 1.394(9) . ?
C35 C42 1.504(10) . ?
C36 C37 1.387(11) . ?
C37 C38 1.388(11) . ?
C37 C41 1.520(9) . ?
C38 C39 1.399(9) . ?
C39 C40 1.502(10) . ?
I5 I6 2.9093(7) . ?
I5 Se3 2.7478(9) . ?
Se3 C43 1.873(7) . ?
N5 C43 1.334(8) . ?
N5 C45 1.461(8) . ?
N5 C46 1.439(8) . ?
N6 C43 1.318(9) . ?
N6 C44 1.487(8) . ?
N6 C55 1.440(8) . ?
C44 C45 1.532(9) . ?
C46 C47 1.389(10) . ?
C46 C51 1.383(10) . ?
C47 C48 1.394(9) . ?
C47 C54 1.501(10) . ?
C48 C49 1.384(10) . ?
C49 C50 1.374(10) . ?
C49 C53 1.517(10) . ?
C50 C51 1.397(9) . ?
C51 C52 1.515(10) . ?
C55 C56 1.390(9) . ?
C55 C60 1.397(9) . ?
C56 C57 1.396(9) . ?
C56 C63 1.528(9) . ?
C57 C58 1.382(10) . ?
C58 C59 1.376(9) . ?
C58 C62 1.508(9) . ?
C59 C60 1.399(9) . ?
C60 C61 1.506(9) . ?
I7 I8 2.9353(7) . ?
I7 Se4 2.7642(10) . ?
Se4 C64 1.867(7) . ?
N7 C64 1.324(8) . ?
N7 C66 1.467(8) . ?
N7 C67 1.445(8) . ?
N8 C64 1.351(8) . ?
N8 C65 1.460(9) . ?
N8 C76 1.444(8) . ?
C65 C66 1.528(9) . ?
C67 C68 1.391(9) . ?
C67 C72 1.391(10) . ?
C68 C69 1.397(9) . ?
C68 C75 1.505(9) . ?
C69 C70 1.389(10) . ?
C70 C71 1.408(10) . ?
C70 C74 1.502(9) . ?
C71 C72 1.378(9) . ?
C72 C73 1.498(10) . ?
C76 C77 1.383(10) . ?
C76 C81 1.378(10) . ?
C77 C78 1.386(10) . ?
C77 C84 1.519(10) . ?
C78 C79 1.389(12) . ?
C79 C80 1.368(12) . ?
C79 C83 1.532(10) . ?
C80 C81 1.395(11) . ?
C81 C82 1.507(11) . ?
I9 I10 2.9296(7) . ?
I9 Se5 2.7592(9) . ?
Se5 C85 1.860(7) . ?
N9 C85 1.333(8) . ?
N9 C87 1.487(8) . ?
N9 C88 1.439(8) . ?
N10 C85 1.332(8) . ?
N10 C86 1.469(9) . ?
N10 C97 1.438(8) . ?
C86 C87 1.541(9) . ?
C88 C89 1.386(9) . ?
C88 C93 1.413(9) . ?
C89 C90 1.396(9) . ?
C89 C96 1.498(9) . ?
C90 C91 1.391(10) . ?
C91 C92 1.395(9) . ?
C91 C95 1.500(9) . ?
C92 C93 1.391(9) . ?
C93 C94 1.510(9) . ?
C97 C98 1.398(11) . ?
C97 C102 1.395(10) . ?
C98 C99 1.391(11) . ?
C98 C105 1.505(11) . ?
C99 C100 1.378(12) . ?
C100 C101 1.369(12) . ?
C100 C104 1.517(12) . ?
C101 C102 1.401(10) . ?
C102 C103 1.501(10) . ?

loop_
_exptl_oxdiff_crystal_face_indexfrac_h
_exptl_oxdiff_crystal_face_indexfrac_k
_exptl_oxdiff_crystal_face_indexfrac_l
_exptl_oxdiff_crystal_face_x
_exptl_oxdiff_crystal_face_y
_exptl_oxdiff_crystal_face_z
16.6101 4.9548 -7.4529 0.1766 0.7351 -0.6546
-13.6660 16.0241 6.5890 -0.3329 -0.9418 -0.0460
-3.2771 -10.7715 -10.7728 0.9794 0.1823 0.0870
8.6682 -13.0410 -10.0957 0.6872 0.7250 -0.0463
10.9416 23.8251 -0.6092 -0.3699 0.0874 -0.9250
-5.7538 6.8378 -10.7276 0.8957 -0.2149 -0.3894
-11.8554 -22.1412 -1.4355 0.5337 -0.1268 0.8361
5.5961 -7.1765 10.7337 -0.8902 0.2136 0.4025
-15.3308 -11.0527 7.2029 -0.1387 -0.5762 0.8055
-1.5552 28.5685 -0.7540 -0.1254 -0.5270 -0.8406

loop_
_smtbx_masks_void_nr
_smtbx_masks_void_average_x
_smtbx_masks_void_average_y
_smtbx_masks_void_average_z
_smtbx_masks_void_volume
_smtbx_masks_void_count_electrons
_smtbx_masks_void_content
1 0.123 0.244 0.202 12.7 0.0 ?
2 0.121 0.442 0.198 9.5 0.0 ?
3 0.121 0.558 0.698 9.5 0.0 ?
4 0.123 0.756 0.702 12.7 0.0 ?
5 0.250 0.250 0.500 577.2 99.6 ?
6 0.250 0.750 1.000 577.2 99.6 ?
7 0.246 0.347 -0.003 71.4 0.0 ?
8 0.246 0.653 0.497 71.4 0.0 ?
9 0.254 0.153 0.003 71.4 0.0 ?
10 0.254 0.847 0.503 71.4 0.0 ?
11 0.377 0.256 0.798 12.7 0.9 ?
12 0.377 0.744 0.298 12.7 0.9 ?
13 0.379 0.058 0.802 9.5 0.5 ?
14 0.379 0.942 0.302 9.5 0.5 ?
15 0.621 0.058 0.698 9.5 0.0 ?
16 0.623 0.256 0.702 12.7 0.0 ?
17 0.623 0.744 0.202 12.7 0.0 ?
18 0.621 0.942 0.198 9.5 0.0 ?
19 0.750 0.250 1.000 577.2 99.6 ?
20 0.750 0.750 0.500 577.2 99.6 ?
21 0.746 0.153 0.497 71.4 0.0 ?
22 0.746 0.847 -0.003 71.4 0.0 ?
23 0.754 0.347 0.503 71.4 0.0 ?
24 0.754 0.653 0.003 71.4 0.0 ?
25 0.877 0.244 0.298 12.7 0.9 ?
26 0.877 0.756 0.798 12.7 0.9 ?
27 0.879 0.442 0.302 9.5 0.5 ?
28 0.879 0.558 0.802 9.5 0.5 ?
